data_7718628
loop_
_publ_author_name
'Kirk, Ryan M.'
'Hill, Anthony F.'

_publ_section_title
;
 Pnictogen-functionalised isocyanide ligands.
;
_journal_issue 22
_journal_name_full 'Dalton transactions (Cambridge, England : 2003)'
_journal_page_first 8881
_journal_page_last 8887
_journal_paper_doi 10.1039/d5dt00992h
_journal_volume 54
_journal_year 2025
_chemical_formula_moiety 'C22 H32 Fe2 Li2 N6 O8'
_chemical_formula_sum 'C22 H32 Fe2 Li2 N6 O8'
_chemical_formula_weight 634.11
_chemical_properties_physical Air-sensitive,Moisture-sensitive
_space_group_crystal_system triclinic
_space_group_IT_number 2
_space_group_name_Hall '-P 1'
_space_group_name_H-M_alt 'P -1'
_atom_sites_solution_hydrogens geom
_atom_sites_solution_primary dual
_audit_creation_date 2024-06-21
_audit_creation_method
;
Olex2 1.5
(compiled 2023.08.24 svn.re1ec1418 for OlexSys, GUI svn.r6817)
;
_audit_update_record
;
2024-11-20 deposited with the CCDC.	2025-04-30 downloaded from the CCDC.
;
_cell_angle_alpha 116.394(14)
_cell_angle_beta 108.038(12)
_cell_angle_gamma 97.046(13)
_cell_formula_units_Z 1
_cell_length_a 9.6531(15)
_cell_length_b 9.7961(15)
_cell_length_c 10.6609(13)
_cell_measurement_reflns_used 2517
_cell_measurement_temperature 150.00(10)
_cell_measurement_theta_max 27.6200
_cell_measurement_theta_min 3.9980
_cell_volume 817.6(3)
_computing_cell_refinement 'CrysAlisPro 1.171.40.82a (Rigaku OD, 2020)'
_computing_data_collection 'CrysAlisPro 1.171.40.82a (Rigaku OD, 2020)'
_computing_data_reduction 'CrysAlisPro 1.171.40.82a (Rigaku OD, 2020)'
_computing_molecular_graphics 'Olex2 1.5 (Dolomanov et al., 2009)'
_computing_publication_material 'Olex2 1.5 (Dolomanov et al., 2009)'
_computing_structure_refinement 'SHELXL 2018/3 (Sheldrick, 2015)'
_computing_structure_solution 'SHELXT  (Sheldrick, 2015)'
_diffrn_ambient_environment N~2~
_diffrn_ambient_temperature 150.00(10)
_diffrn_detector 'CCD plate'
_diffrn_detector_area_resol_mean 5.1872
_diffrn_detector_type Atlas
_diffrn_measured_fraction_theta_full 0.996
_diffrn_measured_fraction_theta_max 0.807
_diffrn_measurement_details
;
List of Runs (angles in degrees, time in seconds):

  # Type    Start    End  Width  t~exp~   \w     \q     \k     \f   Frames
#--------------------------------------------------------------------------
  1  \w     -5.00  28.00   1.00  110.00    --  -11.14 -99.00 -90.00   33
  2  \w    -10.00  81.00   1.00  110.00    --   11.46  57.00-180.00   91
  3  \w    -10.00  84.00   1.00  110.00    --   11.46  37.00 -30.00   94
  4  \w    -61.00  40.00   1.00  110.00    --   11.46 -57.00  30.00  101
;
_diffrn_measurement_device 'four-circle diffractometer'
_diffrn_measurement_device_type 'New Xcalibur, Atlas'
_diffrn_measurement_method '\w scans'
_diffrn_orient_matrix_type 'CrysAlisPro convention (1999,Acta A55,543-557)'
_diffrn_orient_matrix_UB_11 -0.0093156000
_diffrn_orient_matrix_UB_12 -0.0571976000
_diffrn_orient_matrix_UB_13 -0.0747438000
_diffrn_orient_matrix_UB_21 0.0569783000
_diffrn_orient_matrix_UB_22 -0.0284026000
_diffrn_orient_matrix_UB_23 0.0321520000
_diffrn_orient_matrix_UB_31 -0.0570272000
_diffrn_orient_matrix_UB_32 -0.0559437000
_diffrn_orient_matrix_UB_33 -0.0031099000
_diffrn_radiation_monochromator graphite
_diffrn_radiation_probe x-ray
_diffrn_radiation_type 'Mo K\a'
_diffrn_radiation_wavelength 0.71073
_diffrn_reflns_av_unetI/netI 0.0718
_diffrn_reflns_Laue_measured_fraction_full 0.996
_diffrn_reflns_Laue_measured_fraction_max 0.807
_diffrn_reflns_limit_h_max 13
_diffrn_reflns_limit_h_min -9
_diffrn_reflns_limit_k_max 12
_diffrn_reflns_limit_k_min -12
_diffrn_reflns_limit_l_max 12
_diffrn_reflns_limit_l_min -13
_diffrn_reflns_number 8226
_diffrn_reflns_point_group_measured_fraction_full 0.996
_diffrn_reflns_point_group_measured_fraction_max 0.807
_diffrn_reflns_theta_full 25.242
_diffrn_reflns_theta_max 29.813
_diffrn_reflns_theta_min 3.466
_diffrn_source 'fine-focus sealed X-ray tube'
_diffrn_source_type 'Enhance (Mo) X-ray Source'
_exptl_absorpt_coefficient_mu 0.934
_exptl_absorpt_correction_T_max 1.00000
_exptl_absorpt_correction_T_min 0.78419
_exptl_absorpt_correction_type multi-scan
_exptl_absorpt_process_details
;
CrysAlisPro 1.171.40.82a (Rigaku Oxford Diffraction, 2020)
Empirical absorption correction using spherical harmonics,
implemented in SCALE3 ABSPACK scaling algorithm.
;
_exptl_crystal_colour colourless
_exptl_crystal_colour_primary colourless
_exptl_crystal_density_diffrn 1.288
_exptl_crystal_description plate
_exptl_crystal_F_000 328
_exptl_crystal_recrystallization_method 'Re-crystallisation from solvent: THF/hexane'
_exptl_crystal_size_max 0.269
_exptl_crystal_size_mid 0.105
_exptl_crystal_size_min 0.061
_refine_diff_density_max 1.150
_refine_diff_density_min -0.731
_refine_diff_density_rms 0.109
_refine_ls_extinction_method none
_refine_ls_goodness_of_fit_ref 0.944
_refine_ls_hydrogen_treatment constr
_refine_ls_matrix_type full
_refine_ls_number_parameters 186
_refine_ls_number_reflns 8226
_refine_ls_number_restraints 0
_refine_ls_restrained_S_all 0.944
_refine_ls_R_factor_all 0.0973
_refine_ls_R_factor_gt 0.0644
_refine_ls_shift/su_max 0.000
_refine_ls_shift/su_mean 0.000
_refine_ls_structure_factor_coef Fsqd
_refine_ls_weighting_details 'w=1/[\s^2^(Fo^2^)+(0.1144P)^2^] where P=(Fo^2^+2Fc^2^)/3'
_refine_ls_weighting_scheme calc
_refine_ls_wR_factor_gt 0.1674
_refine_ls_wR_factor_ref 0.1797
_reflns_Friedel_coverage 0.000
_reflns_number_gt 5222
_reflns_number_total 8226
_reflns_threshold_expression 'I > 2\s(I)'
_twin_special_details
;
Component 2 rotated by 6.7489\% 
around [-0.30 -0.45 0.84] (reciprocal) or [-0.18 -0.26 0.95] (direct)
;
_cod_data_source_file d5dt00992h2.cif
_cod_data_source_block rmk_326_twin1_hklf4
_cod_depositor_comments 'Adding full bibliography for 7718628--7718640.cif.'
_cod_original_cell_volume 817.6(2)
_cod_database_code 7718628
_shelx_shelxl_version_number 2018/3
_chemical_oxdiff_formula 'C H O Fe N Li N'
_chemical_oxdiff_usercomment 'THF evap'
_shelx_space_group_comment
;
The symmetry employed for this shelxl refinement is uniquely defined
by the following loop, which should always be used as a source of
symmetry information in preference to the above space-group names.
They are only intended as comments.
;
_shelx_estimated_absorpt_t_max 0.945
_shelx_estimated_absorpt_t_min 0.787
_olex2_refinement_description
;
1. Twinned data refinement
 Scales: 0.70212
 0.29788
2.a Secondary CH2 refined with riding coordinates:
 C9(H9A,H9B), C8(H8A,H8B)
2.b Idealised Me refined as rotating group:
 C10(H10A,H10B,H10C), C11(H11A,H11B,H11C), C7(H7A,H7B,H7C), C6(H6A,H6B,H6C)
;
_olex2_submission_special_instructions 'No special instructions were received'
_oxdiff_exptl_absorpt_empirical_details
;
Empirical correction (ABSPACK) includes:
- Absorption correction using spherical harmonics
- Frame scaling
;
_oxdiff_exptl_absorpt_empirical_full_max 1.266
_oxdiff_exptl_absorpt_empirical_full_min 0.758
_oxdiff_twin_integration_method simultaneous
_oxdiff_twin_items 2

loop_
_space_group_symop_operation_xyz
'x, y, z'
'-x, -y, -z'

loop_
_atom_site_label
_atom_site_type_symbol
_atom_site_fract_x
_atom_site_fract_y
_atom_site_fract_z
_atom_site_U_iso_or_equiv
_atom_site_adp_type
_atom_site_occupancy
_atom_site_site_symmetry_order
_atom_site_calc_flag
_atom_site_refinement_flags_posn
_atom_site_refinement_flags_adp
_atom_site_refinement_flags_occupancy
_atom_site_disorder_assembly
_atom_site_disorder_group
Fe1 Fe 0.19323(7) 0.51991(8) 0.37552(8) 0.0289(2) Uani 1 1 d . . . . .
N1 N 0.4140(4) 0.8332(4) 0.4653(4) 0.0305(9) Uani 1 1 d . . . . .
O4 O 0.2686(4) 0.3627(5) 0.1104(4) 0.0567(11) Uani 1 1 d . . . . .
N3 N 0.5916(4) 0.8486(5) 0.2260(4) 0.0323(9) Uani 1 1 d . . . . .
N2 N 0.2941(4) 0.8973(5) 0.1626(5) 0.0383(10) Uani 1 1 d . . . . .
O1 O -0.0089(4) 0.2137(4) 0.2874(5) 0.0618(12) Uani 1 1 d . . . . .
O3 O -0.0552(5) 0.6627(6) 0.3406(6) 0.0780(14) Uani 1 1 d . . . . .
O2 O 0.3736(5) 0.5817(5) 0.6836(5) 0.0742(14) Uani 1 1 d . . . . .
C5 C 0.3312(5) 0.7150(5) 0.4316(5) 0.0240(10) Uani 1 1 d . . . . .
C1 C 0.0687(5) 0.3339(6) 0.3223(6) 0.0390(12) Uani 1 1 d . . . . .
C3 C 0.0397(6) 0.6069(7) 0.3543(6) 0.0446(14) Uani 1 1 d . . . . .
C4 C 0.2409(5) 0.4228(5) 0.2150(6) 0.0335(11) Uani 1 1 d . . . . .
C2 C 0.3040(5) 0.5554(6) 0.5642(6) 0.0408(13) Uani 1 1 d . . . . .
Li1 Li 0.4717(8) 0.9404(9) 0.3548(8) 0.0282(17) Uani 1 1 d . . . . .
C10 C 0.5932(6) 0.6924(7) 0.2068(7) 0.0523(15) Uani 1 1 d . . . . .
H10A H 0.653012 0.704919 0.303999 0.079 Uiso 1 1 calc R U . . .
H10B H 0.637299 0.642151 0.135395 0.079 Uiso 1 1 calc R U . . .
H10C H 0.490413 0.627055 0.168273 0.079 Uiso 1 1 calc R U . . .
C11 C 0.7510(6) 0.9465(7) 0.2868(7) 0.0623(18) Uani 1 1 d . . . . .
H11A H 0.752205 1.048927 0.296491 0.093 Uiso 1 1 calc R U . . .
H11B H 0.796531 0.893228 0.217864 0.093 Uiso 1 1 calc R U . . .
H11C H 0.807959 0.961128 0.385695 0.093 Uiso 1 1 calc R U . . .
C9 C 0.5007(7) 0.8357(9) 0.0798(6) 0.0620(18) Uani 1 1 d . . . . .
H9A H 0.531398 0.937816 0.086960 0.074 Uiso 1 1 calc R U . . .
H9B H 0.521824 0.756877 -0.001377 0.074 Uiso 1 1 calc R U . . .
C7 C 0.2953(7) 1.0470(8) 0.1651(8) 0.0677(19) Uani 1 1 d . . . . .
H7A H 0.265897 1.113469 0.244214 0.102 Uiso 1 1 calc R U . . .
H7B H 0.224511 1.025277 0.067491 0.102 Uiso 1 1 calc R U . . .
H7C H 0.396355 1.101231 0.185158 0.102 Uiso 1 1 calc R U . . .
C8 C 0.3357(7) 0.7892(9) 0.0400(6) 0.0652(19) Uani 1 1 d . . . . .
H8A H 0.302630 0.681114 0.019679 0.078 Uiso 1 1 calc R U . . .
H8B H 0.281599 0.789216 -0.053361 0.078 Uiso 1 1 calc R U . . .
C6 C 0.1416(6) 0.8182(8) 0.1387(7) 0.069(2) Uani 1 1 d . . . . .
H6A H 0.140105 0.718226 0.134927 0.104 Uiso 1 1 calc R U . . .
H6B H 0.067399 0.798784 0.043664 0.104 Uiso 1 1 calc R U . . .
H6C H 0.117407 0.885598 0.221771 0.104 Uiso 1 1 calc R U . . .

loop_
_atom_site_aniso_label
_atom_site_aniso_U_11
_atom_site_aniso_U_22
_atom_site_aniso_U_33
_atom_site_aniso_U_23
_atom_site_aniso_U_13
_atom_site_aniso_U_12
Fe1 0.0340(4) 0.0290(4) 0.0252(4) 0.0157(3) 0.0142(3) 0.0017(3)
N1 0.040(2) 0.027(2) 0.023(2) 0.0133(18) 0.0138(17) 0.0013(17)
O4 0.068(2) 0.048(3) 0.045(2) 0.010(2) 0.040(2) 0.0040(19)
N3 0.038(2) 0.031(2) 0.031(2) 0.0162(19) 0.0176(18) 0.0077(17)
N2 0.045(2) 0.044(3) 0.030(2) 0.022(2) 0.0155(19) 0.0137(19)
O1 0.071(3) 0.040(2) 0.064(3) 0.023(2) 0.033(2) -0.015(2)
O3 0.057(3) 0.103(4) 0.112(4) 0.073(3) 0.044(3) 0.047(3)
O2 0.082(3) 0.081(3) 0.041(2) 0.043(2) -0.002(2) -0.009(2)
C5 0.030(2) 0.025(3) 0.013(2) 0.008(2) 0.0091(17) 0.0036(19)
C1 0.043(3) 0.041(3) 0.032(3) 0.017(3) 0.021(2) 0.003(2)
C3 0.037(3) 0.053(4) 0.045(3) 0.028(3) 0.016(2) 0.007(2)
C4 0.042(3) 0.018(3) 0.036(3) 0.010(2) 0.019(2) 0.001(2)
C2 0.042(3) 0.036(3) 0.041(3) 0.025(3) 0.010(2) -0.002(2)
Li1 0.041(4) 0.027(4) 0.020(4) 0.014(3) 0.016(3) 0.003(3)
C10 0.054(3) 0.047(4) 0.065(4) 0.029(3) 0.034(3) 0.017(3)
C11 0.057(4) 0.057(4) 0.070(4) 0.024(3) 0.041(3) 0.005(3)
C9 0.071(4) 0.099(5) 0.037(3) 0.040(4) 0.032(3) 0.044(4)
C7 0.073(4) 0.068(5) 0.071(5) 0.047(4) 0.021(4) 0.026(3)
C8 0.066(4) 0.091(5) 0.020(3) 0.018(3) 0.008(3) 0.030(4)
C6 0.043(3) 0.102(5) 0.059(4) 0.050(4) 0.009(3) 0.003(3)

loop_
_atom_type_symbol
_atom_type_description
_atom_type_scat_dispersion_real
_atom_type_scat_dispersion_imag
_atom_type_scat_source
C C 0.0033 0.0016 'International Tables Vol C Tables 4.2.6.8 and 6.1.1.4'
H H 0.0000 0.0000 'International Tables Vol C Tables 4.2.6.8 and 6.1.1.4'
Fe Fe 0.3463 0.8444 'International Tables Vol C Tables 4.2.6.8 and 6.1.1.4'
Li Li -0.0003 0.0001 'International Tables Vol C Tables 4.2.6.8 and 6.1.1.4'
N N 0.0061 0.0033 'International Tables Vol C Tables 4.2.6.8 and 6.1.1.4'
O O 0.0106 0.0060 'International Tables Vol C Tables 4.2.6.8 and 6.1.1.4'

loop_
_geom_angle_atom_site_label_1
_geom_angle_atom_site_label_2
_geom_angle_atom_site_label_3
_geom_angle
_geom_angle_site_symmetry_1
_geom_angle_site_symmetry_3
_geom_angle_publ_flag
C1 Fe1 C5 178.1(2) . . ?
C1 Fe1 C3 92.8(2) . . ?
C1 Fe1 C2 92.1(2) . . ?
C3 Fe1 C5 89.0(2) . . ?
C3 Fe1 C2 117.8(3) . . ?
C4 Fe1 C5 87.53(19) . . ?
C4 Fe1 C1 91.2(2) . . ?
C4 Fe1 C3 118.3(2) . . ?
C4 Fe1 C2 123.5(2) . . ?
C2 Fe1 C5 87.43(18) . . ?
C5 N1 Li1 141.2(4) . 2_676 ?
C5 N1 Li1 137.0(4) . . ?
Li1 N1 Li1 79.9(3) 2_676 . ?
C10 N3 Li1 108.8(4) . . ?
C10 N3 C11 108.1(4) . . ?
C10 N3 C9 111.5(4) . . ?
C11 N3 Li1 116.2(4) . . ?
C9 N3 Li1 102.4(4) . . ?
C9 N3 C11 109.8(5) . . ?
C7 N2 Li1 109.2(4) . . ?
C7 N2 C8 111.5(5) . . ?
C7 N2 C6 109.4(5) . . ?
C8 N2 Li1 101.1(4) . . ?
C6 N2 Li1 115.9(4) . . ?
C6 N2 C8 109.5(5) . . ?
N1 C5 Fe1 179.7(4) . . ?
O1 C1 Fe1 178.7(5) . . ?
O3 C3 Fe1 179.0(5) . . ?
O4 C4 Fe1 177.9(5) . . ?
O2 C2 Fe1 178.2(5) . . ?
N1 Li1 N1 100.1(3) 2_676 . ?
N1 Li1 N3 113.3(4) 2_676 . ?
N1 Li1 N3 119.6(4) . . ?
N1 Li1 N2 120.9(4) 2_676 . ?
N1 Li1 N2 114.4(3) . . ?
N3 Li1 N2 89.9(3) . . ?
N3 C10 H10A 109.5 . . ?
N3 C10 H10B 109.5 . . ?
N3 C10 H10C 109.5 . . ?
H10A C10 H10B 109.5 . . ?
H10A C10 H10C 109.5 . . ?
H10B C10 H10C 109.5 . . ?
N3 C11 H11A 109.5 . . ?
N3 C11 H11B 109.5 . . ?
N3 C11 H11C 109.5 . . ?
H11A C11 H11B 109.5 . . ?
H11A C11 H11C 109.5 . . ?
H11B C11 H11C 109.5 . . ?
N3 C9 H9A 109.1 . . ?
N3 C9 H9B 109.1 . . ?
H9A C9 H9B 107.9 . . ?
C8 C9 N3 112.3(5) . . ?
C8 C9 H9A 109.1 . . ?
C8 C9 H9B 109.1 . . ?
N2 C7 H7A 109.5 . . ?
N2 C7 H7B 109.5 . . ?
N2 C7 H7C 109.5 . . ?
H7A C7 H7B 109.5 . . ?
H7A C7 H7C 109.5 . . ?
H7B C7 H7C 109.5 . . ?
N2 C8 H8A 109.0 . . ?
N2 C8 H8B 109.0 . . ?
C9 C8 N2 112.8(5) . . ?
C9 C8 H8A 109.0 . . ?
C9 C8 H8B 109.0 . . ?
H8A C8 H8B 107.8 . . ?
N2 C6 H6A 109.5 . . ?
N2 C6 H6B 109.5 . . ?
N2 C6 H6C 109.5 . . ?
H6A C6 H6B 109.5 . . ?
H6A C6 H6C 109.5 . . ?
H6B C6 H6C 109.5 . . ?

loop_
_geom_bond_atom_site_label_1
_geom_bond_atom_site_label_2
_geom_bond_distance
_geom_bond_site_symmetry_2
_geom_bond_publ_flag
Fe1 C5 1.911(4) . ?
Fe1 C1 1.791(5) . ?
Fe1 C3 1.802(6) . ?
Fe1 C4 1.787(5) . ?
Fe1 C2 1.807(5) . ?
N1 C5 1.155(5) . ?
N1 Li1 2.041(8) . ?
N1 Li1 2.031(8) 2_676 ?
O4 C4 1.140(6) . ?
N3 Li1 2.043(9) . ?
N3 C10 1.453(7) . ?
N3 C11 1.474(6) . ?
N3 C9 1.471(6) . ?
N2 Li1 2.048(8) . ?
N2 C7 1.454(7) . ?
N2 C8 1.479(7) . ?
N2 C6 1.464(7) . ?
O1 C1 1.143(5) . ?
O3 C3 1.128(6) . ?
O2 C2 1.129(6) . ?
C10 H10A 0.9600 . ?
C10 H10B 0.9600 . ?
C10 H10C 0.9600 . ?
C11 H11A 0.9600 . ?
C11 H11B 0.9600 . ?
C11 H11C 0.9600 . ?
C9 H9A 0.9700 . ?
C9 H9B 0.9700 . ?
C9 C8 1.468(8) . ?
C7 H7A 0.9600 . ?
C7 H7B 0.9600 . ?
C7 H7C 0.9600 . ?
C8 H8A 0.9700 . ?
C8 H8B 0.9700 . ?
C6 H6A 0.9600 . ?
C6 H6B 0.9600 . ?
C6 H6C 0.9600 . ?

loop_
_geom_torsion_atom_site_label_1
_geom_torsion_atom_site_label_2
_geom_torsion_atom_site_label_3
_geom_torsion_atom_site_label_4
_geom_torsion
_geom_torsion_site_symmetry_1
_geom_torsion_site_symmetry_2
_geom_torsion_site_symmetry_3
_geom_torsion_site_symmetry_4
_geom_torsion_publ_flag
N3 C9 C8 N2 55.0(8) . . . . ?
Li1 N3 C9 C8 -36.5(6) . . . . ?
Li1 N2 C8 C9 -39.1(6) . . . . ?
C10 N3 C9 C8 79.7(6) . . . . ?
C11 N3 C9 C8 -160.5(5) . . . . ?
C7 N2 C8 C9 76.9(6) . . . . ?
C6 N2 C8 C9 -161.9(5) . . . . ?

loop_
_twin_individual_id
_twin_individual_mass_fraction_refined
_oxdiff_twin_reflns_isolated
_oxdiff_twin_reflns_overlapped
_twin_individual_twin_lattice_type
_twin_individual_twin_matrix_11
_twin_individual_twin_matrix_12
_twin_individual_twin_matrix_13
_twin_individual_twin_matrix_21
_twin_individual_twin_matrix_22
_twin_individual_twin_matrix_23
_twin_individual_twin_matrix_31
_twin_individual_twin_matrix_32
_twin_individual_twin_matrix_33
1 0.70212 3979 2965 ref 1.0000 0.0000 0.0000 0.0000 1.0000 0.0000 0.0000 0.0000 1.0000
2 0.29788 3871 2965 nmt 0.9508 -0.1175 -0.0834 0.1075 1.0379 0.0605 0.0202 -0.0136 1.0012
